data_1551882
loop_
_publ_author_name
'Debdas Ray'
'Justin T. Foy'
'Russell P. Hughes'
'Ivan Aprahamian'

_publ_section_title
;
 A switching cascade of hydrazone-based rotary switches through
 coordination-coupled proton relays
;
_journal_name_full 'Nature Chemistry'
_journal_page_first 757
_journal_page_last 762
_journal_paper_doi 10.1038/nchem.1408
_journal_volume 4
_journal_year 2012
_chemical_formula_moiety 'C17 H17 N5 O2'
_chemical_formula_sum 'C17 H17 N5 O2'
_chemical_formula_weight 323.36
_space_group_IT_number 14
_space_group_name_Hall '-P 2ybc'
_space_group_name_H-M_alt 'P 1 21/c 1'
_symmetry_cell_setting monoclinic
_symmetry_Int_Tables_number 14
_symmetry_space_group_name_Hall '-P 2ybc'
_symmetry_space_group_name_H-M 'P 1 21/c 1'
_atom_sites_solution_hydrogens geom
_atom_sites_solution_primary direct
_atom_sites_solution_secondary difmap
_cell_angle_alpha 90.00
_cell_angle_beta 96.6240(10)
_cell_angle_gamma 90.00
_cell_formula_units_Z 4
_cell_length_a 15.1905(2)
_cell_length_b 14.3672(2)
_cell_length_c 7.24540(10)
_cell_measurement_reflns_used 6288
_cell_measurement_temperature 173(2)
_cell_measurement_theta_max 68.59
_cell_measurement_theta_min 2.93
_cell_volume 1570.72(4)
_computing_cell_refinement 'APEX2 (BRUKER, V2010.11-3, 2010)'
_computing_data_collection 'COSMO (BRUKER, V1.61, 2009)'
_computing_data_reduction 'SAINT (BRUKER, V7.68A, 2010)'
_computing_molecular_graphics 'SHELXTL (Sheldrick, Acta Cryst. A64 2008, 112-122)'
_computing_publication_material 'SHELXTL (Sheldrick, Acta Cryst. A64 2008, 112-122)'
_computing_structure_refinement 'SHELXL (Sheldrick, Acta Cryst. A64 2008, 112-122)'
_computing_structure_solution 'SHELXS (Sheldrick, Acta Cryst. A64 2008, 112-122)'
_diffrn_ambient_temperature 173(2)
_diffrn_detector_area_resol_mean 836.6
_diffrn_measured_fraction_theta_full 0.988
_diffrn_measured_fraction_theta_max 0.989
_diffrn_measurement_device_type 'Bruker APEX-II CCD'
_diffrn_measurement_method '\w,and/f 0.5 deg'
_diffrn_radiation_monochromator graphite
_diffrn_radiation_probe x-ray
_diffrn_radiation_type CuK\a
_diffrn_radiation_wavelength 1.54178
_diffrn_reflns_av_R_equivalents 0.0253
_diffrn_reflns_av_sigmaI/netI 0.0219
_diffrn_reflns_limit_h_max 18
_diffrn_reflns_limit_h_min -18
_diffrn_reflns_limit_k_max 17
_diffrn_reflns_limit_k_min -17
_diffrn_reflns_limit_l_max 8
_diffrn_reflns_limit_l_min -8
_diffrn_reflns_number 10664
_diffrn_reflns_theta_full 68.86
_diffrn_reflns_theta_max 68.86
_diffrn_reflns_theta_min 2.93
_diffrn_source 'fine-focus sealed tube'
_exptl_absorpt_coefficient_mu 0.767
_exptl_absorpt_correction_T_max 0.9391
_exptl_absorpt_correction_T_min 0.7551
_exptl_absorpt_correction_type multi-scan
_exptl_absorpt_process_details SADABS
_exptl_crystal_colour yellow
_exptl_crystal_density_diffrn 1.367
_exptl_crystal_density_method 'not measured'
_exptl_crystal_description plate
_exptl_crystal_F_000 680
_exptl_crystal_size_max 0.39
_exptl_crystal_size_mid 0.24
_exptl_crystal_size_min 0.08
_refine_diff_density_max 0.250
_refine_diff_density_min -0.246
_refine_diff_density_rms 0.034
_refine_ls_extinction_method none
_refine_ls_goodness_of_fit_ref 1.028
_refine_ls_hydrogen_treatment constr
_refine_ls_matrix_type full
_refine_ls_number_parameters 219
_refine_ls_number_reflns 2886
_refine_ls_number_restraints 0
_refine_ls_restrained_S_all 1.028
_refine_ls_R_factor_all 0.0389
_refine_ls_R_factor_gt 0.0333
_refine_ls_shift/su_max 0.001
_refine_ls_shift/su_mean 0.000
_refine_ls_structure_factor_coef Fsqd
_refine_ls_weighting_details 'calc w=1/[\s^2^(Fo^2^)+(0.0454P)^2^+0.4153P] where P=(Fo^2^+2Fc^2^)/3'
_refine_ls_weighting_scheme calc
_refine_ls_wR_factor_gt 0.0877
_refine_ls_wR_factor_ref 0.0911
_reflns_number_gt 2510
_reflns_number_total 2886
_reflns_threshold_expression >2sigma(I)
_cod_data_source_file nchem.1408-s2.cif
_cod_data_source_block ia5511
_cod_depositor_comments
;
The following automatic conversions were performed:

data item '_exptl_absorpt_correction_type' value 'Multi-scan' was
changed to 'multi-scan' in accordance with the built-in table derived
from the CIF Core dictionary named 'cif_core.dic' version 2.4.5 last
updated on 2014-11-21.

Automatic conversion script
Id: cif_fix_values 6909 2019-04-08 15:41:33Z antanas 
;
_cod_original_sg_symbol_Hall '-P 2ybc '
_cod_original_sg_symbol_H-M 'P 21/c'
_cod_database_code 1551882

loop_
_symmetry_equiv_pos_as_xyz
'x, y, z'
'-x, y+1/2, -z+1/2'
'-x, -y, -z'
'x, -y-1/2, z-1/2'

loop_
_atom_site_label
_atom_site_type_symbol
_atom_site_fract_x
_atom_site_fract_y
_atom_site_fract_z
_atom_site_U_iso_or_equiv
_atom_site_adp_type
_atom_site_occupancy
_atom_site_symmetry_multiplicity
_atom_site_calc_flag
_atom_site_refinement_flags
_atom_site_disorder_assembly
_atom_site_disorder_group
O1 O 0.24888(6) 0.77035(6) 0.12080(12) 0.0284(2) Uani 1 1 d . . .
O2 O 0.37302(6) 0.76996(6) 0.32209(13) 0.0336(2) Uani 1 1 d . . .
N1 N 0.26066(7) 0.94946(7) 0.07769(14) 0.0254(2) Uani 1 1 d . . .
N2 N 0.26293(7) 1.04035(7) 0.03946(15) 0.0270(2) Uani 1 1 d . . .
H2 H 0.3124 1.0721 0.0651 0.032 Uiso 1 1 calc R . .
N5 N 0.42059(7) 1.04621(7) 0.26243(15) 0.0308(3) Uani 1 1 d . . .
N4 N 0.49924(7) 0.92130(7) 0.20481(14) 0.0255(2) Uani 1 1 d . . .
N3 N 0.26994(7) 1.22498(7) 0.00145(15) 0.0298(3) Uani 1 1 d . . .
C4 C 0.15691(9) 0.63984(9) 0.0373(2) 0.0351(3) Uani 1 1 d . . .
H4A H 0.1059 0.6785 0.0587 0.053 Uiso 1 1 calc R . .
H4B H 0.1445 0.5747 0.0653 0.053 Uiso 1 1 calc R . .
H4C H 0.1679 0.6452 -0.0929 0.053 Uiso 1 1 calc R . .
C3 C 0.23707(9) 0.67207(9) 0.16085(19) 0.0327(3) Uani 1 1 d . . .
H3A H 0.2282 0.6634 0.2930 0.039 Uiso 1 1 calc R . .
H3B H 0.2899 0.6361 0.1354 0.039 Uiso 1 1 calc R . .
C2 C 0.32139(8) 0.80974(9) 0.20904(16) 0.0250(3) Uani 1 1 d . . .
C1 C 0.33189(8) 0.90926(8) 0.15798(16) 0.0242(3) Uani 1 1 d . . .
C9 C 0.18644(8) 1.08425(9) -0.04118(17) 0.0260(3) Uani 1 1 d . . .
C14 C 0.19104(8) 1.18331(9) -0.05718(16) 0.0256(3) Uani 1 1 d . . .
C13 C 0.11438(9) 1.23292(9) -0.13042(17) 0.0294(3) Uani 1 1 d . . .
C15 C 0.12198(10) 1.33095(10) -0.13731(19) 0.0355(3) Uani 1 1 d . . .
H15 H 0.0723 1.3678 -0.1831 0.043 Uiso 1 1 calc R . .
C16 C 0.20048(11) 1.37220(9) -0.07826(19) 0.0371(3) Uani 1 1 d . . .
H16 H 0.2062 1.4380 -0.0818 0.044 Uiso 1 1 calc R . .
C5 C 0.41662(8) 0.95707(8) 0.21133(16) 0.0250(3) Uani 1 1 d . . .
C7 C 0.50884(9) 1.06689(9) 0.29287(19) 0.0333(3) Uani 1 1 d . . .
H7 H 0.5325 1.1256 0.3334 0.040 Uiso 1 1 calc R . .
C6 C 0.55777(9) 0.99138(9) 0.25688(18) 0.0305(3) Uani 1 1 d . . .
H6 H 0.6206 0.9879 0.2661 0.037 Uiso 1 1 calc R . .
C8 C 0.52533(9) 0.82908(9) 0.14444(19) 0.0307(3) Uani 1 1 d . . .
H8A H 0.5326 0.7869 0.2514 0.046 Uiso 1 1 calc R . .
H8B H 0.5815 0.8339 0.0907 0.046 Uiso 1 1 calc R . .
H8C H 0.4794 0.8048 0.0508 0.046 Uiso 1 1 calc R . .
C17 C 0.27336(10) 1.31631(9) -0.01165(19) 0.0347(3) Uani 1 1 d . . .
H17 H 0.3283 1.3462 0.0261 0.042 Uiso 1 1 calc R . .
C12 C 0.03597(9) 1.18347(10) -0.19071(19) 0.0357(3) Uani 1 1 d . . .
H12 H -0.0155 1.2162 -0.2415 0.043 Uiso 1 1 calc R . .
C11 C 0.03399(9) 1.08880(10) -0.1762(2) 0.0362(3) Uani 1 1 d . . .
H11 H -0.0191 1.0563 -0.2178 0.043 Uiso 1 1 calc R . .
C10 C 0.10906(9) 1.03832(9) -0.10070(18) 0.0308(3) Uani 1 1 d . . .
H10 H 0.1062 0.9725 -0.0910 0.037 Uiso 1 1 calc R . .

loop_
_atom_site_aniso_label
_atom_site_aniso_U_11
_atom_site_aniso_U_22
_atom_site_aniso_U_33
_atom_site_aniso_U_23
_atom_site_aniso_U_13
_atom_site_aniso_U_12
O1 0.0319(5) 0.0197(4) 0.0320(5) 0.0037(3) -0.0024(4) -0.0014(3)
O2 0.0326(5) 0.0310(5) 0.0356(5) 0.0116(4) -0.0028(4) -0.0017(4)
N1 0.0305(6) 0.0197(5) 0.0261(5) 0.0006(4) 0.0037(4) 0.0014(4)
N2 0.0275(5) 0.0193(5) 0.0337(6) 0.0016(4) 0.0011(4) 0.0007(4)
N5 0.0353(6) 0.0219(6) 0.0338(6) -0.0018(4) -0.0018(5) 0.0000(4)
N4 0.0281(5) 0.0215(5) 0.0265(5) 0.0011(4) 0.0008(4) -0.0012(4)
N3 0.0356(6) 0.0239(6) 0.0299(6) 0.0003(4) 0.0041(5) 0.0000(4)
C4 0.0380(7) 0.0270(7) 0.0404(8) -0.0021(6) 0.0048(6) -0.0058(6)
C3 0.0392(7) 0.0202(6) 0.0377(7) 0.0059(5) -0.0004(6) -0.0023(5)
C2 0.0268(6) 0.0246(6) 0.0237(6) 0.0015(5) 0.0028(5) 0.0008(5)
C1 0.0287(6) 0.0213(6) 0.0224(6) -0.0004(5) 0.0022(5) 0.0012(5)
C9 0.0301(6) 0.0243(6) 0.0239(6) 0.0010(5) 0.0048(5) 0.0040(5)
C14 0.0321(7) 0.0242(6) 0.0211(6) 0.0004(5) 0.0054(5) 0.0021(5)
C13 0.0361(7) 0.0290(7) 0.0240(6) 0.0029(5) 0.0069(5) 0.0081(5)
C15 0.0474(8) 0.0297(7) 0.0306(7) 0.0054(5) 0.0091(6) 0.0132(6)
C16 0.0597(10) 0.0203(6) 0.0324(7) 0.0014(5) 0.0108(7) 0.0039(6)
C5 0.0303(7) 0.0214(6) 0.0229(6) 0.0024(5) 0.0012(5) 0.0002(5)
C7 0.0386(7) 0.0213(6) 0.0381(7) 0.0001(5) -0.0042(6) -0.0043(6)
C6 0.0295(7) 0.0274(7) 0.0332(7) 0.0042(5) -0.0028(5) -0.0050(5)
C8 0.0300(7) 0.0249(7) 0.0371(7) -0.0019(5) 0.0039(5) 0.0017(5)
C17 0.0459(8) 0.0253(7) 0.0327(7) -0.0005(5) 0.0042(6) -0.0033(6)
C12 0.0312(7) 0.0395(8) 0.0357(7) 0.0039(6) 0.0009(6) 0.0099(6)
C11 0.0302(7) 0.0395(8) 0.0382(8) 0.0007(6) 0.0004(6) -0.0007(6)
C10 0.0332(7) 0.0252(7) 0.0337(7) 0.0009(5) 0.0031(5) 0.0001(5)

loop_
_atom_type_symbol
_atom_type_description
_atom_type_scat_dispersion_real
_atom_type_scat_dispersion_imag
_atom_type_scat_source
C C 0.0181 0.0091 'International Tables Vol C Tables 4.2.6.8 and 6.1.1.4'
H H 0.0000 0.0000 'International Tables Vol C Tables 4.2.6.8 and 6.1.1.4'
N N 0.0311 0.0180 'International Tables Vol C Tables 4.2.6.8 and 6.1.1.4'
O O 0.0492 0.0322 'International Tables Vol C Tables 4.2.6.8 and 6.1.1.4'

loop_
_geom_angle_atom_site_label_1
_geom_angle_atom_site_label_2
_geom_angle_atom_site_label_3
_geom_angle
_geom_angle_site_symmetry_1
_geom_angle_site_symmetry_3
C2 O1 C3 115.44(9) . .
C1 N1 N2 119.06(10) . .
N1 N2 C9 119.35(10) . .
N1 N2 H2 120.3 . .
C9 N2 H2 120.3 . .
C5 N5 C7 105.42(11) . .
C5 N4 C6 106.56(10) . .
C5 N4 C8 129.35(11) . .
C6 N4 C8 123.99(11) . .
C17 N3 C14 117.12(12) . .
C3 C4 H4A 109.5 . .
C3 C4 H4B 109.5 . .
H4A C4 H4B 109.5 . .
C3 C4 H4C 109.5 . .
H4A C4 H4C 109.5 . .
H4B C4 H4C 109.5 . .
O1 C3 C4 106.90(10) . .
O1 C3 H3A 110.3 . .
C4 C3 H3A 110.3 . .
O1 C3 H3B 110.3 . .
C4 C3 H3B 110.3 . .
H3A C3 H3B 108.6 . .
O2 C2 O1 123.96(11) . .
O2 C2 C1 122.81(11) . .
O1 C2 C1 113.21(10) . .
N1 C1 C5 124.53(11) . .
N1 C1 C2 115.41(11) . .
C5 C1 C2 119.89(10) . .
C10 C9 N2 123.88(12) . .
C10 C9 C14 120.05(11) . .
N2 C9 C14 116.05(11) . .
N3 C14 C13 123.47(12) . .
N3 C14 C9 117.47(11) . .
C13 C14 C9 119.06(12) . .
C12 C13 C15 124.01(12) . .
C12 C13 C14 119.39(12) . .
C15 C13 C14 116.60(13) . .
C16 C15 C13 119.76(13) . .
C16 C15 H15 120.1 . .
C13 C15 H15 120.1 . .
C15 C16 C17 119.16(12) . .
C15 C16 H16 120.4 . .
C17 C16 H16 120.4 . .
N5 C5 N4 111.10(11) . .
N5 C5 C1 122.14(11) . .
N4 C5 C1 126.63(11) . .
C6 C7 N5 110.13(12) . .
C6 C7 H7 124.9 . .
N5 C7 H7 124.9 . .
C7 C6 N4 106.77(12) . .
C7 C6 H6 126.6 . .
N4 C6 H6 126.6 . .
N4 C8 H8A 109.5 . .
N4 C8 H8B 109.5 . .
H8A C8 H8B 109.5 . .
N4 C8 H8C 109.5 . .
H8A C8 H8C 109.5 . .
H8B C8 H8C 109.5 . .
N3 C17 C16 123.86(13) . .
N3 C17 H17 118.1 . .
C16 C17 H17 118.1 . .
C11 C12 C13 120.19(12) . .
C11 C12 H12 119.9 . .
C13 C12 H12 119.9 . .
C12 C11 C10 121.29(13) . .
C12 C11 H11 119.4 . .
C10 C11 H11 119.4 . .
C9 C10 C11 120.00(12) . .
C9 C10 H10 120.0 . .
C11 C10 H10 120.0 . .

loop_
_geom_bond_atom_site_label_1
_geom_bond_atom_site_label_2
_geom_bond_distance
_geom_bond_site_symmetry_2
O1 C2 1.3342(15) .
O1 C3 1.4568(15) .
O2 C2 1.2101(15) .
N1 C1 1.3029(16) .
N1 N2 1.3362(14) .
N2 C9 1.3903(16) .
N2 H2 0.8800 .
N5 C5 1.3326(16) .
N5 C7 1.3660(18) .
N4 C5 1.3620(16) .
N4 C6 1.3672(17) .
N4 C8 1.4641(16) .
N3 C17 1.3171(17) .
N3 C14 1.3630(17) .
C4 C3 1.4991(19) .
C4 H4A 0.9800 .
C4 H4B 0.9800 .
C4 H4C 0.9800 .
C3 H3A 0.9900 .
C3 H3B 0.9900 .
C2 C1 1.4900(17) .
C1 C5 1.4708(17) .
C9 C10 1.3734(18) .
C9 C14 1.4302(17) .
C14 C13 1.4153(18) .
C13 C12 1.412(2) .
C13 C15 1.4146(19) .
C15 C16 1.356(2) .
C15 H15 0.9500 .
C16 C17 1.407(2) .
C16 H16 0.9500 .
C7 C6 1.357(2) .
C7 H7 0.9500 .
C6 H6 0.9500 .
C8 H8A 0.9800 .
C8 H8B 0.9800 .
C8 H8C 0.9800 .
C17 H17 0.9500 .
C12 C11 1.365(2) .
C12 H12 0.9500 .
C11 C10 1.4077(19) .
C11 H11 0.9500 .
C10 H10 0.9500 .

loop_
_geom_hbond_atom_site_label_D
_geom_hbond_atom_site_label_H
_geom_hbond_atom_site_label_A
_geom_hbond_distance_DH
_geom_hbond_distance_HA
_geom_hbond_distance_DA
_geom_hbond_angle_DHA
_geom_hbond_site_symmetry_A
N2 H2 N5 0.88 2.08 2.7313(15) 129.7 .

loop_
_geom_torsion_atom_site_label_1
_geom_torsion_atom_site_label_2
_geom_torsion_atom_site_label_3
_geom_torsion_atom_site_label_4
_geom_torsion
_geom_torsion_site_symmetry_1
_geom_torsion_site_symmetry_2
_geom_torsion_site_symmetry_3
_geom_torsion_site_symmetry_4
C1 N1 N2 C9 -178.11(10) . . . .
C2 O1 C3 C4 -175.39(10) . . . .
C3 O1 C2 O2 -3.42(17) . . . .
C3 O1 C2 C1 177.94(10) . . . .
N2 N1 C1 C5 0.06(17) . . . .
N2 N1 C1 C2 175.31(10) . . . .
O2 C2 C1 N1 -161.28(12) . . . .
O1 C2 C1 N1 17.37(15) . . . .
O2 C2 C1 C5 14.21(18) . . . .
O1 C2 C1 C5 -167.13(10) . . . .
N1 N2 C9 C10 -6.12(18) . . . .
N1 N2 C9 C14 172.67(10) . . . .
C17 N3 C14 C13 0.18(17) . . . .
C17 N3 C14 C9 -179.21(11) . . . .
C10 C9 C14 N3 -178.99(11) . . . .
N2 C9 C14 N3 2.18(16) . . . .
C10 C9 C14 C13 1.60(17) . . . .
N2 C9 C14 C13 -177.24(10) . . . .
N3 C14 C13 C12 178.88(12) . . . .
C9 C14 C13 C12 -1.74(17) . . . .
N3 C14 C13 C15 -1.40(18) . . . .
C9 C14 C13 C15 177.98(11) . . . .
C12 C13 C15 C16 -179.18(13) . . . .
C14 C13 C15 C16 1.12(18) . . . .
C13 C15 C16 C17 0.3(2) . . . .
C7 N5 C5 N4 -1.24(14) . . . .
C7 N5 C5 C1 -177.32(11) . . . .
C6 N4 C5 N5 0.83(14) . . . .
C8 N4 C5 N5 -175.59(12) . . . .
C6 N4 C5 C1 176.69(12) . . . .
C8 N4 C5 C1 0.3(2) . . . .
N1 C1 C5 N5 31.47(18) . . . .
C2 C1 C5 N5 -143.59(12) . . . .
N1 C1 C5 N4 -143.97(13) . . . .
C2 C1 C5 N4 40.97(17) . . . .
C5 N5 C7 C6 1.20(15) . . . .
N5 C7 C6 N4 -0.72(15) . . . .
C5 N4 C6 C7 -0.05(14) . . . .
C8 N4 C6 C7 176.61(11) . . . .
C14 N3 C17 C16 1.38(19) . . . .
C15 C16 C17 N3 -1.6(2) . . . .
C15 C13 C12 C11 -178.88(13) . . . .
C14 C13 C12 C11 0.82(19) . . . .
C13 C12 C11 C10 0.3(2) . . . .
N2 C9 C10 C11 178.23(12) . . . .
C14 C9 C10 C11 -0.50(19) . . . .
C12 C11 C10 C9 -0.5(2) . . . .
